data_2229805
loop_
_publ_author_name
'Swaminathan, K.'
'Sethusankar, K.'
'Murugan, G.'
'Bakthadoss, M.'

_publ_section_title
;
 1-Methyl-3-(2-methylphenyl)-3,3a,4,9b-tetrahydro-1<i>H</i>-chromeno[4,3-<i>c</i>][1,2]oxazole-3a-carbonitrile
;
_journal_coeditor_code PV2397
_journal_issue 4
_journal_name_full 'Acta Crystallographica Section E'
_journal_page_first o905
_journal_paper_doi 10.1107/S1600536811009378
_journal_volume 67
_journal_year 2011
_chemical_formula_iupac 'C19 H18 N2 O2'
_chemical_formula_moiety 'C19 H18 N2 O2'
_chemical_formula_sum 'C19 H18 N2 O2'
_chemical_formula_weight 306.35
_chemical_name_systematic
;
1-Methyl-3-(2-methylphenyl)-3,3a,4,9b-tetrahydro-1<i>H</i>-
chromeno[4,3-<i>c</i>][1,2]oxazole-3a-carbonitrile
;
_space_group_IT_number 14
_symmetry_cell_setting monoclinic
_symmetry_space_group_name_Hall '-P 2yn'
_symmetry_space_group_name_H-M 'P 1 21/n 1'
_atom_sites_solution_hydrogens geom
_atom_sites_solution_primary direct
_atom_sites_solution_secondary difmap
_audit_creation_method SHELXL-97
_cell_angle_alpha 90.00
_cell_angle_beta 97.836(2)
_cell_angle_gamma 90.00
_cell_formula_units_Z 4
_cell_length_a 11.0120(4)
_cell_length_b 13.0368(4)
_cell_length_c 11.1977(3)
_cell_measurement_reflns_used 5936
_cell_measurement_temperature 293(2)
_cell_measurement_theta_max 25
_cell_measurement_theta_min 0.998
_cell_volume 1592.54(9)
_computing_cell_refinement 'APEX2 (Bruker, 2004)'
_computing_data_collection 'APEX2 (Bruker, 2004)'
_computing_data_reduction 'SAINT (Bruker, 2004)'
_computing_molecular_graphics 'ORTEP-3 (Farrugia, 1997)'
_computing_publication_material 'SHELXL97 (Sheldrick, 2008) and PLATON (Spek, 2009)'
_computing_structure_refinement 'SHELXL97 (Sheldrick, 2008)'
_computing_structure_solution 'SHELXS97 (Sheldrick, 2008)'
_diffrn_ambient_temperature 293(2)
_diffrn_measured_fraction_theta_full 1.000
_diffrn_measured_fraction_theta_max 0.980
_diffrn_measurement_device_type 'Bruker Kappa APEXII CCD'
_diffrn_measurement_method \w
_diffrn_radiation_monochromator graphite
_diffrn_radiation_source 'fine-focus sealed tube'
_diffrn_radiation_type MoK\a
_diffrn_radiation_wavelength 0.71073
_diffrn_reflns_av_R_equivalents 0.0346
_diffrn_reflns_av_sigmaI/netI 0.0429
_diffrn_reflns_limit_h_max 16
_diffrn_reflns_limit_h_min -15
_diffrn_reflns_limit_k_max 19
_diffrn_reflns_limit_k_min -18
_diffrn_reflns_limit_l_max 17
_diffrn_reflns_limit_l_min -14
_diffrn_reflns_number 23069
_diffrn_reflns_theta_full 25.00
_diffrn_reflns_theta_max 33.11
_diffrn_reflns_theta_min 2.41
_diffrn_standards_number 0
_exptl_absorpt_coefficient_mu 0.084
_exptl_absorpt_correction_type none
_exptl_crystal_colour Colourless
_exptl_crystal_density_diffrn 1.278
_exptl_crystal_density_method 'not measured'
_exptl_crystal_description Block
_exptl_crystal_F_000 648
_exptl_crystal_size_max 0.30
_exptl_crystal_size_mid 0.25
_exptl_crystal_size_min 0.20
_refine_diff_density_max 0.176
_refine_diff_density_min -0.214
_refine_ls_extinction_method none
_refine_ls_goodness_of_fit_ref 1.011
_refine_ls_hydrogen_treatment constr
_refine_ls_matrix_type full
_refine_ls_number_parameters 210
_refine_ls_number_reflns 5936
_refine_ls_number_restraints 0
_refine_ls_restrained_S_all 1.011
_refine_ls_R_factor_all 0.1119
_refine_ls_R_factor_gt 0.0509
_refine_ls_shift/su_max 0.000
_refine_ls_shift/su_mean 0.000
_refine_ls_structure_factor_coef Fsqd
_refine_ls_weighting_details 'calc w=1/[\s^2^(Fo^2^)+(0.0684P)^2^+0.0556P] where P=(Fo^2^+2Fc^2^)/3'
_refine_ls_weighting_scheme calc
_refine_ls_wR_factor_gt 0.1211
_refine_ls_wR_factor_ref 0.1476
_reflns_number_gt 3084
_reflns_number_total 5936
_reflns_threshold_expression I>2\s(I)
_cod_data_source_file pv2397.cif
_cod_data_source_block I
_cod_original_sg_symbol_Hall '-p 2yn'
_cod_original_sg_symbol_H-M 'P 21/n'
_cod_database_code 2229805
_cod_database_fobs_code 2229805

loop_
_symmetry_equiv_pos_as_xyz
'x, y, z'
'-x+1/2, y+1/2, -z+1/2'
'-x, -y, -z'
'x-1/2, -y-1/2, z-1/2'

loop_
_atom_site_type_symbol
_atom_site_label
_atom_site_fract_x
_atom_site_fract_y
_atom_site_fract_z
_atom_site_U_iso_or_equiv
_atom_site_adp_type
_atom_site_calc_flag
_atom_site_refinement_flags
_atom_site_occupancy
_atom_site_disorder_assembly
_atom_site_disorder_group
C C1 0.38107(11) 0.12807(10) 0.10789(11) 0.0446(3) Uani d . 1 . .
C C2 0.43271(13) 0.21739(11) 0.15852(13) 0.0582(4) Uani d . 1 . .
H H2 0.4706 0.2178 0.2380 0.070 Uiso calc R 1 . .
C C3 0.42782(15) 0.30530(12) 0.09094(15) 0.0654(4) Uani d . 1 . .
H H3 0.4635 0.3652 0.1245 0.078 Uiso calc R 1 . .
C C4 0.37052(14) 0.30563(12) -0.02619(15) 0.0640(4) Uani d . 1 . .
H H4 0.3685 0.3653 -0.0720 0.077 Uiso calc R 1 . .
C C5 0.31626(13) 0.21749(10) -0.07520(13) 0.0536(3) Uani d . 1 . .
H H5 0.2754 0.2187 -0.1535 0.064 Uiso calc R 1 . .
C C6 0.32143(11) 0.12627(9) -0.00950(10) 0.0425(3) Uani d . 1 . .
C C7 0.25834(11) 0.03122(9) -0.06218(10) 0.0407(3) Uani d . 1 . .
H H7 0.1745 0.0473 -0.0987 0.049 Uiso calc R 1 . .
C C8 0.25759(10) -0.05625(9) 0.02964(10) 0.0396(3) Uani d . 1 . .
C C9 0.37624(12) -0.05094(10) 0.11822(11) 0.0458(3) Uani d . 1 . .
H H9A 0.3776 -0.1068 0.1756 0.055 Uiso calc R 1 . .
H H9B 0.4458 -0.0593 0.0744 0.055 Uiso calc R 1 . .
C C10 0.25780(11) -0.15460(10) -0.05147(10) 0.0448(3) Uani d . 1 . .
H H10 0.3344 -0.1923 -0.0288 0.054 Uiso calc R 1 . .
C C11 0.15148(11) -0.22621(9) -0.04883(10) 0.0430(3) Uani d . 1 . .
C C12 0.03836(12) -0.19982(11) -0.11130(12) 0.0528(3) Uani d . 1 . .
H H12 0.0313 -0.1411 -0.1589 0.063 Uiso calc R 1 . .
C C13 -0.06361(13) -0.25916(12) -0.10388(13) 0.0577(4) Uani d . 1 . .
H H13 -0.1390 -0.2407 -0.1462 0.069 Uiso calc R 1 . .
C C14 -0.05336(13) -0.34544(11) -0.03398(13) 0.0571(4) Uani d . 1 . .
H H14 -0.1221 -0.3854 -0.0278 0.069 Uiso calc R 1 . .
C C15 0.05804(14) -0.37299(10) 0.02683(12) 0.0544(3) Uani d . 1 . .
H H15 0.0638 -0.4322 0.0735 0.065 Uiso calc R 1 . .
C C16 0.16284(12) -0.31509(10) 0.02085(10) 0.0458(3) Uani d . 1 . .
C C17 0.28229(15) -0.35091(13) 0.08907(14) 0.0714(4) Uani d . 1 . .
H H17A 0.3372 -0.3698 0.0331 0.107 Uiso calc R 1 . .
H H17B 0.2679 -0.4092 0.1376 0.107 Uiso calc R 1 . .
H H17C 0.3181 -0.2966 0.1400 0.107 Uiso calc R 1 . .
C C18 0.31258(15) 0.02789(12) -0.26883(11) 0.0624(4) Uani d . 1 . .
H H18A 0.3441 -0.0171 -0.3251 0.094 Uiso calc R 1 . .
H H18B 0.3574 0.0912 -0.2641 0.094 Uiso calc R 1 . .
H H18C 0.2275 0.0413 -0.2953 0.094 Uiso calc R 1 . .
C C19 0.15272(11) -0.05003(9) 0.09694(11) 0.0439(3) Uani d . 1 . .
N N1 0.32585(9) -0.02011(8) -0.15097(8) 0.0464(3) Uani d . 1 . .
N N2 0.07493(11) -0.04521(10) 0.15340(10) 0.0598(3) Uani d . 1 . .
O O1 0.38708(8) 0.04332(7) 0.18095(7) 0.0501(2) Uani d . 1 . .
O O2 0.25538(9) -0.11520(7) -0.17000(7) 0.0540(3) Uani d . 1 . .

loop_
_atom_site_aniso_label
_atom_site_aniso_U_11
_atom_site_aniso_U_22
_atom_site_aniso_U_33
_atom_site_aniso_U_12
_atom_site_aniso_U_13
_atom_site_aniso_U_23
C1 0.0477(6) 0.0468(7) 0.0411(6) -0.0039(5) 0.0120(5) -0.0003(5)
C2 0.0646(8) 0.0602(9) 0.0508(7) -0.0107(7) 0.0116(6) -0.0100(7)
C3 0.0768(10) 0.0492(9) 0.0737(10) -0.0142(7) 0.0224(8) -0.0106(8)
C4 0.0764(10) 0.0434(8) 0.0756(10) -0.0011(7) 0.0229(8) 0.0065(7)
C5 0.0592(8) 0.0497(8) 0.0530(7) 0.0026(6) 0.0116(6) 0.0084(6)
C6 0.0446(6) 0.0427(7) 0.0416(6) 0.0008(5) 0.0116(5) 0.0013(5)
C7 0.0426(6) 0.0460(7) 0.0341(5) -0.0010(5) 0.0071(4) 0.0045(5)
C8 0.0436(6) 0.0430(7) 0.0332(5) -0.0024(5) 0.0089(4) 0.0016(5)
C9 0.0518(7) 0.0487(7) 0.0370(6) -0.0009(6) 0.0060(5) 0.0052(5)
C10 0.0519(7) 0.0451(7) 0.0392(6) 0.0005(5) 0.0128(5) -0.0001(5)
C11 0.0529(7) 0.0397(7) 0.0379(5) -0.0008(5) 0.0121(5) -0.0041(5)
C12 0.0604(8) 0.0440(7) 0.0544(7) 0.0017(6) 0.0087(6) 0.0031(6)
C13 0.0516(7) 0.0597(9) 0.0617(8) -0.0006(6) 0.0072(6) -0.0070(7)
C14 0.0609(8) 0.0535(8) 0.0600(8) -0.0130(7) 0.0192(7) -0.0093(7)
C15 0.0768(9) 0.0427(7) 0.0461(7) -0.0094(6) 0.0168(6) -0.0025(6)
C16 0.0623(8) 0.0398(7) 0.0360(6) -0.0005(6) 0.0098(5) -0.0036(5)
C17 0.0772(10) 0.0690(11) 0.0641(9) -0.0002(8) -0.0049(8) 0.0154(8)
C18 0.0810(10) 0.0714(10) 0.0372(6) -0.0130(8) 0.0161(6) 0.0050(6)
C19 0.0513(7) 0.0423(7) 0.0394(6) -0.0030(5) 0.0102(5) 0.0016(5)
N1 0.0557(6) 0.0498(6) 0.0361(5) -0.0091(5) 0.0146(4) 0.0002(4)
N2 0.0639(7) 0.0652(8) 0.0551(7) 0.0023(6) 0.0249(6) 0.0060(6)
O1 0.0622(5) 0.0532(6) 0.0340(4) -0.0076(4) 0.0040(4) 0.0004(4)
O2 0.0737(6) 0.0535(6) 0.0374(4) -0.0161(4) 0.0166(4) -0.0045(4)

loop_
_atom_type_symbol
_atom_type_description
_atom_type_scat_dispersion_real
_atom_type_scat_dispersion_imag
_atom_type_scat_source
C C 0.0033 0.0016 'International Tables Vol C Tables 4.2.6.8 and 6.1.1.4'
H H 0.0000 0.0000 'International Tables Vol C Tables 4.2.6.8 and 6.1.1.4'
N N 0.0061 0.0033 'International Tables Vol C Tables 4.2.6.8 and 6.1.1.4'
O O 0.0106 0.0060 'International Tables Vol C Tables 4.2.6.8 and 6.1.1.4'

loop_
_geom_angle_atom_site_label_1
_geom_angle_atom_site_label_2
_geom_angle_atom_site_label_3
_geom_angle_site_symmetry_1
_geom_angle_site_symmetry_3
_geom_angle
_geom_angle_publ_flag
O1 C1 C2 . . 116.76(11) ?
O1 C1 C6 . . 122.00(11) ?
C2 C1 C6 . . 121.18(12) ?
C3 C2 C1 . . 119.65(14) ?
C3 C2 H2 . . 120.2 ?
C1 C2 H2 . . 120.2 ?
C2 C3 C4 . . 120.50(14) ?
C2 C3 H3 . . 119.8 ?
C4 C3 H3 . . 119.8 ?
C5 C4 C3 . . 119.73(14) ?
C5 C4 H4 . . 120.1 ?
C3 C4 H4 . . 120.1 ?
C4 C5 C6 . . 121.18(13) ?
C4 C5 H5 . . 119.4 ?
C6 C5 H5 . . 119.4 ?
C1 C6 C5 . . 117.72(12) ?
C1 C6 C7 . . 121.34(11) ?
C5 C6 C7 . . 120.85(11) ?
N1 C7 C6 . . 112.90(9) ?
N1 C7 C8 . . 99.38(9) ?
C6 C7 C8 . . 113.21(9) ?
N1 C7 H7 . . 110.3 ?
C6 C7 H7 . . 110.3 ?
C8 C7 H7 . . 110.3 ?
C19 C8 C9 . . 109.11(9) ?
C19 C8 C7 . . 112.33(9) ?
C9 C8 C7 . . 108.55(9) ?
C19 C8 C10 . . 113.95(9) ?
C9 C8 C10 . . 110.06(10) ?
C7 C8 C10 . . 102.61(9) ?
O1 C9 C8 . . 111.62(10) ?
O1 C9 H9A . . 109.3 ?
C8 C9 H9A . . 109.3 ?
O1 C9 H9B . . 109.3 ?
C8 C9 H9B . . 109.3 ?
H9A C9 H9B . . 108.0 ?
O2 C10 C11 . . 109.16(10) ?
O2 C10 C8 . . 104.11(9) ?
C11 C10 C8 . . 115.69(9) ?
O2 C10 H10 . . 109.2 ?
C11 C10 H10 . . 109.2 ?
C8 C10 H10 . . 109.2 ?
C12 C11 C16 . . 119.67(11) ?
C12 C11 C10 . . 119.03(11) ?
C16 C11 C10 . . 121.18(11) ?
C13 C12 C11 . . 120.98(13) ?
C13 C12 H12 . . 119.5 ?
C11 C12 H12 . . 119.5 ?
C14 C13 C12 . . 119.56(13) ?
C14 C13 H13 . . 120.2 ?
C12 C13 H13 . . 120.2 ?
C13 C14 C15 . . 120.00(13) ?
C13 C14 H14 . . 120.0 ?
C15 C14 H14 . . 120.0 ?
C14 C15 C16 . . 121.90(13) ?
C14 C15 H15 . . 119.1 ?
C16 C15 H15 . . 119.1 ?
C15 C16 C11 . . 117.88(12) ?
C15 C16 C17 . . 118.83(12) ?
C11 C16 C17 . . 123.28(12) ?
C16 C17 H17A . . 109.5 ?
C16 C17 H17B . . 109.5 ?
H17A C17 H17B . . 109.5 ?
C16 C17 H17C . . 109.5 ?
H17A C17 H17C . . 109.5 ?
H17B C17 H17C . . 109.5 ?
N1 C18 H18A . . 109.5 ?
N1 C18 H18B . . 109.5 ?
H18A C18 H18B . . 109.5 ?
N1 C18 H18C . . 109.5 ?
H18A C18 H18C . . 109.5 ?
H18B C18 H18C . . 109.5 ?
N2 C19 C8 . . 177.11(13) ?
C18 N1 O2 . . 104.33(9) ?
C18 N1 C7 . . 114.76(11) ?
O2 N1 C7 . . 100.14(8) ?
C1 O1 C9 . . 114.23(9) ?
C10 O2 N1 . . 103.20(8) ?

loop_
_geom_bond_atom_site_label_1
_geom_bond_atom_site_label_2
_geom_bond_site_symmetry_2
_geom_bond_distance
_geom_bond_publ_flag
C1 O1 . 1.3710(14) ?
C1 C2 . 1.3830(18) ?
C1 C6 . 1.3872(17) ?
C2 C3 . 1.370(2) ?
C2 H2 . 0.9300 ?
C3 C4 . 1.376(2) ?
C3 H3 . 0.9300 ?
C4 C5 . 1.374(2) ?
C4 H4 . 0.9300 ?
C5 C6 . 1.3954(17) ?
C5 H5 . 0.9300 ?
C6 C7 . 1.5015(17) ?
C7 N1 . 1.4800(15) ?
C7 C8 . 1.5363(16) ?
C7 H7 . 0.9800 ?
C8 C19 . 1.4647(16) ?
C8 C9 . 1.5305(16) ?
C8 C10 . 1.5715(17) ?
C9 O1 . 1.4124(15) ?
C9 H9A . 0.9700 ?
C9 H9B . 0.9700 ?
C10 O2 . 1.4201(14) ?
C10 C11 . 1.5008(17) ?
C10 H10 . 0.9800 ?
C11 C12 . 1.3864(18) ?
C11 C16 . 1.3928(17) ?
C12 C13 . 1.3754(19) ?
C12 H12 . 0.9300 ?
C13 C14 . 1.366(2) ?
C13 H13 . 0.9300 ?
C14 C15 . 1.367(2) ?
C14 H14 . 0.9300 ?
C15 C16 . 1.3882(18) ?
C15 H15 . 0.9300 ?
C16 C17 . 1.5027(19) ?
C17 H17A . 0.9600 ?
C17 H17B . 0.9600 ?
C17 H17C . 0.9600 ?
C18 N1 . 1.4498(16) ?
C18 H18A . 0.9600 ?
C18 H18B . 0.9600 ?
C18 H18C . 0.9600 ?
C19 N2 . 1.1336(16) ?
N1 O2 . 1.4626(13) ?

loop_
_geom_hbond_atom_site_label_D
_geom_hbond_atom_site_label_H
_geom_hbond_atom_site_label_A
_geom_hbond_site_symmetry_A
_geom_hbond_distance_DH
_geom_hbond_distance_HA
_geom_hbond_distance_DA
_geom_hbond_angle_DHA
C18 H18B Cg1 2_554 0.96 2.99 3.6831(16) 130

loop_
_geom_torsion_atom_site_label_1
_geom_torsion_atom_site_label_2
_geom_torsion_atom_site_label_3
_geom_torsion_atom_site_label_4
_geom_torsion_site_symmetry_1
_geom_torsion_site_symmetry_2
_geom_torsion_site_symmetry_3
_geom_torsion_site_symmetry_4
_geom_torsion
_geom_torsion_publ_flag
O1 C1 C2 C3 . . . . -178.84(12) ?
C6 C1 C2 C3 . . . . -1.6(2) ?
C1 C2 C3 C4 . . . . 0.9(2) ?
C2 C3 C4 C5 . . . . 0.9(2) ?
C3 C4 C5 C6 . . . . -2.0(2) ?
O1 C1 C6 C5 . . . . 177.60(11) ?
C2 C1 C6 C5 . . . . 0.56(18) ?
O1 C1 C6 C7 . . . . 0.98(18) ?
C2 C1 C6 C7 . . . . -176.06(11) ?
C4 C5 C6 C1 . . . . 1.29(19) ?
C4 C5 C6 C7 . . . . 177.93(12) ?
C1 C6 C7 N1 . . . . -106.66(12) ?
C5 C6 C7 N1 . . . . 76.83(14) ?
C1 C6 C7 C8 . . . . 5.29(16) ?
C5 C6 C7 C8 . . . . -171.23(10) ?
N1 C7 C8 C19 . . . . -152.86(9) ?
C6 C7 C8 C19 . . . . 87.13(12) ?
N1 C7 C8 C9 . . . . 86.40(10) ?
C6 C7 C8 C9 . . . . -33.60(13) ?
N1 C7 C8 C10 . . . . -30.08(10) ?
C6 C7 C8 C10 . . . . -150.08(10) ?
C19 C8 C9 O1 . . . . -62.50(12) ?
C7 C8 C9 O1 . . . . 60.20(12) ?
C10 C8 C9 O1 . . . . 171.77(9) ?
C19 C8 C10 O2 . . . . 120.23(10) ?
C9 C8 C10 O2 . . . . -116.84(10) ?
C7 C8 C10 O2 . . . . -1.45(11) ?
C19 C8 C10 C11 . . . . 0.47(15) ?
C9 C8 C10 C11 . . . . 123.40(11) ?
C7 C8 C10 C11 . . . . -121.21(11) ?
O2 C10 C11 C12 . . . . -41.16(15) ?
C8 C10 C11 C12 . . . . 75.80(14) ?
O2 C10 C11 C16 . . . . 142.76(11) ?
C8 C10 C11 C16 . . . . -100.28(13) ?
C16 C11 C12 C13 . . . . 1.17(19) ?
C10 C11 C12 C13 . . . . -174.97(12) ?
C11 C12 C13 C14 . . . . 0.0(2) ?
C12 C13 C14 C15 . . . . -0.8(2) ?
C13 C14 C15 C16 . . . . 0.5(2) ?
C14 C15 C16 C11 . . . . 0.60(19) ?
C14 C15 C16 C17 . . . . -179.31(13) ?
C12 C11 C16 C15 . . . . -1.42(17) ?
C10 C11 C16 C15 . . . . 174.63(11) ?
C12 C11 C16 C17 . . . . 178.48(13) ?
C10 C11 C16 C17 . . . . -5.46(18) ?
C6 C7 N1 C18 . . . . -77.73(13) ?
C8 C7 N1 C18 . . . . 162.04(10) ?
C6 C7 N1 O2 . . . . 171.21(9) ?
C8 C7 N1 O2 . . . . 50.98(10) ?
C2 C1 O1 C9 . . . . -157.77(11) ?
C6 C1 O1 C9 . . . . 25.06(16) ?
C8 C9 O1 C1 . . . . -56.41(13) ?
C11 C10 O2 N1 . . . . 157.42(9) ?
C8 C10 O2 N1 . . . . 33.34(11) ?
C18 N1 O2 C10 . . . . -173.44(10) ?
C7 N1 O2 C10 . . . . -54.44(11) ?
